data_7706309
loop_
_publ_author_name
'Straube, Axel'
'Coburger, Peter'
'Michak, Marvin'
'Ringenberg, Mark R.'
'Hey-Hawkins, Evamarie'

_publ_section_title
;
 The core of the matter - arene substitution determines the coordination
 and catalytic behaviour of tris(1-phosphanyl-1'-ferrocenylene)arene
 gold(I) complexes.
;
_journal_issue 46
_journal_name_full 'Dalton transactions (Cambridge, England : 2003)'
_journal_page_first 16667
_journal_page_last 16682
_journal_paper_doi 10.1039/d0dt02743j
_journal_volume 49
_journal_year 2020
_chemical_formula_sum 'C70 H24 Au Cl0 F33 Fe3 N3 O3 P3 S'
_chemical_formula_weight 2071.41
_space_group_crystal_system triclinic
_space_group_IT_number 2
_space_group_name_Hall '-P 1'
_space_group_name_H-M_alt 'P -1'
_atom_sites_solution_hydrogens geom
_audit_creation_method SHELXL-2014/7
_audit_update_record
;
2020-09-24 deposited with the CCDC.	2020-10-15 downloaded from the CCDC.
;
_cell_angle_alpha 93.198(5)
_cell_angle_beta 97.777(6)
_cell_angle_gamma 103.745(6)
_cell_formula_units_Z 2
_cell_length_a 12.6634(9)
_cell_length_b 15.1030(9)
_cell_length_c 19.1877(12)
_cell_measurement_reflns_used 1841
_cell_measurement_temperature 130
_cell_measurement_theta_max 17.9410
_cell_measurement_theta_min 2.4220
_cell_volume 3517.1(4)
_computing_cell_refinement 'CrysAlisPro 1.171.39.46 (Rigaku OD, 2018)'
_computing_data_collection 'CrysAlisPro 1.171.39.46 (Rigaku OD, 2018)'
_computing_data_reduction 'CrysAlisPro 1.171.39.46 (Rigaku OD, 2018)'
_computing_structure_refinement 'SHELXL-2014/7 (Sheldrick, 2014)'
_computing_structure_solution SHELXS
_diffrn_ambient_temperature 130
_diffrn_detector_area_resol_mean 16.3560
_diffrn_measured_fraction_theta_full 0.906
_diffrn_measured_fraction_theta_max 0.795
_diffrn_measurement_device_type 'Xcalibur, Sapphire3, Gemini'
_diffrn_measurement_method '\w scans'
_diffrn_radiation_type MoK\a
_diffrn_radiation_wavelength 0.71073
_diffrn_reflns_av_R_equivalents 0.1404
_diffrn_reflns_av_unetI/netI 0.3105
_diffrn_reflns_Laue_measured_fraction_full 0.906
_diffrn_reflns_Laue_measured_fraction_max 0.795
_diffrn_reflns_limit_h_max 15
_diffrn_reflns_limit_h_min -12
_diffrn_reflns_limit_k_max 18
_diffrn_reflns_limit_k_min -18
_diffrn_reflns_limit_l_max 21
_diffrn_reflns_limit_l_min -22
_diffrn_reflns_number 23124
_diffrn_reflns_point_group_measured_fraction_full 0.906
_diffrn_reflns_point_group_measured_fraction_max 0.795
_diffrn_reflns_theta_full 25.242
_diffrn_reflns_theta_max 26.710
_diffrn_reflns_theta_min 2.431
_diffrn_source 'fine-focus sealed X-ray tube'
_exptl_absorpt_coefficient_mu 2.923
_exptl_absorpt_correction_T_max 1.00000
_exptl_absorpt_correction_T_min 0.97419
_exptl_absorpt_correction_type multi-scan
_exptl_absorpt_process_details
; 
CrysAlisPro 1.171.39.46 (Rigaku Oxford Diffraction, 2018) 
Empirical absorption correction using spherical harmonics, 
 implemented in SCALE3 ABSPACK scaling algorithm. 
;
_exptl_crystal_colour 'clear orange'
_exptl_crystal_density_diffrn 1.956
_exptl_crystal_description plate
_exptl_crystal_F_000 2008
_exptl_crystal_size_max 0.150
_exptl_crystal_size_mid 0.050
_exptl_crystal_size_min 0.020
_refine_diff_density_max 1.098
_refine_diff_density_min -0.821
_refine_diff_density_rms 0.167
_refine_ls_extinction_method none
_refine_ls_goodness_of_fit_ref 0.978
_refine_ls_hydrogen_treatment constr
_refine_ls_matrix_type full
_refine_ls_number_parameters 1054
_refine_ls_number_reflns 11822
_refine_ls_number_restraints 276
_refine_ls_restrained_S_all 0.967
_refine_ls_R_factor_all 0.2352
_refine_ls_R_factor_gt 0.0987
_refine_ls_shift/su_max 0.010
_refine_ls_shift/su_mean 0.000
_refine_ls_structure_factor_coef Fsqd
_refine_ls_weighting_details 'w=1/[\s^2^(Fo^2^)+(0.0499P)^2^] where P=(Fo^2^+2Fc^2^)/3'
_refine_ls_weighting_scheme calc
_refine_ls_wR_factor_gt 0.1491
_refine_ls_wR_factor_ref 0.1973
_reflns_Friedel_coverage 0.000
_reflns_number_gt 4934
_reflns_number_total 11822
_reflns_threshold_expression 'I > 2\s(I)'
_cod_data_source_file d0dt02743j2.cif
_cod_data_source_block p1_pl_renumbered_sq
_cod_database_code 7706309
_shelx_shelxl_version_number 2014/7
_shelx_space_group_comment
; 
The symmetry employed for this shelxl refinement is uniquely defined 
by the following loop, which should always be used as a source of 
symmetry information in preference to the above space-group names. 
They are only intended as comments. 
;

loop_
_space_group_symop_operation_xyz
'x, y, z'
'-x, -y, -z'

loop_
_atom_site_label
_atom_site_type_symbol
_atom_site_fract_x
_atom_site_fract_y
_atom_site_fract_z
_atom_site_U_iso_or_equiv
_atom_site_adp_type
_atom_site_occupancy
_atom_site_site_symmetry_order
_atom_site_calc_flag
_atom_site_refinement_flags_posn
_atom_site_refinement_flags_adp
_atom_site_refinement_flags_occupancy
_atom_site_disorder_assembly
_atom_site_disorder_group
Au1 Au 0.34238(6) -0.34647(5) -0.27911(4) 0.0372(2) Uani 1 1 d . . . . .
Fe2 Fe 0.16642(19) -0.50280(17) -0.10693(12) 0.0369(7) Uani 1 1 d . . . . .
Fe3 Fe 0.4902(2) -0.17515(18) 0.11978(13) 0.0451(8) Uani 1 1 d . . . . .
Fe1 Fe 0.68829(19) -0.24011(18) -0.18166(12) 0.0407(7) Uani 1 1 d . . . . .
P2 P 0.1777(4) -0.4459(3) -0.2724(2) 0.0353(12) Uani 1 1 d . . . . .
P1 P 0.4844(4) -0.2398(3) -0.3125(2) 0.0339(12) Uani 1 1 d . . . . .
P3 P 0.2164(4) -0.2480(4) 0.1206(3) 0.0558(16) Uani 1 1 d . . . . .
F27 F -0.1117(9) -0.1242(8) 0.1878(6) 0.070(3) Uani 1 1 d . . . . .
F1 F 0.6157(8) -0.1360(7) -0.4201(5) 0.059(3) Uani 1 1 d . . . . .
F2 F 0.6931(9) -0.2061(8) -0.5252(6) 0.080(4) Uani 1 1 d . . . . .
F3 F 0.6813(9) -0.3883(7) -0.5419(5) 0.067(3) Uani 1 1 d . . . . .
F4 F 0.5932(8) -0.4968(8) -0.4498(5) 0.063(3) Uani 1 1 d . . . . .
F5 F 0.5040(8) -0.4342(7) -0.3475(5) 0.053(3) Uani 1 1 d . . . . .
F6 F 0.5258(8) -0.0252(6) -0.2925(5) 0.054(3) Uani 1 1 d . . . . .
F7 F 0.4231(9) 0.0788(8) -0.3683(5) 0.068(3) Uani 1 1 d . . . . .
F8 F 0.2622(9) 0.0043(7) -0.4778(6) 0.084(4) Uani 1 1 d . . . . .
F9 F 0.2045(9) -0.1819(8) -0.5095(6) 0.079(4) Uani 1 1 d . . . . .
F10 F 0.3106(7) -0.2853(7) -0.4356(5) 0.048(3) Uani 1 1 d . . . . .
F15 F -0.0302(8) -0.6009(7) -0.3167(4) 0.052(3) Uani 1 1 d . . . . .
F14 F -0.0487(10) -0.7737(7) -0.3604(5) 0.084(4) Uani 1 1 d . . . . .
F17 F -0.1496(9) -0.3223(10) -0.3841(6) 0.096(5) Uani 1 1 d . . . . .
F16 F -0.0349(8) -0.3726(8) -0.2740(5) 0.068(3) Uani 1 1 d . . . . .
F20 F 0.1954(8) -0.4599(6) -0.4231(4) 0.052(3) Uani 1 1 d . . . . .
F19 F 0.0843(9) -0.4003(7) -0.5326(5) 0.069(3) Uani 1 1 d . . . . .
F13 F 0.1334(12) -0.8366(8) -0.3656(6) 0.097(5) Uani 1 1 d . . . . .
F11 F 0.3554(8) -0.5473(7) -0.2860(5) 0.054(3) Uani 1 1 d . . . . .
F12 F 0.3324(11) -0.7199(7) -0.3312(5) 0.076(4) Uani 1 1 d . . . . .
F28 F -0.1527(8) -0.0705(8) 0.0537(6) 0.079(4) Uani 1 1 d . . . . .
F30 F 0.1430(9) -0.1683(9) -0.0050(6) 0.079(4) Uani 1 1 d . . . . .
F18 F -0.0898(9) -0.3361(9) -0.5142(5) 0.092(4) Uani 1 1 d . . . . .
F23 F 0.3761(13) -0.2557(11) 0.4248(6) 0.135(6) Uani 1 1 d . . . . .
F21 F 0.2459(9) -0.4032(8) 0.1988(6) 0.074(3) Uani 1 1 d . . . . .
F25 F 0.2558(8) -0.0901(7) 0.2465(5) 0.054(3) Uani 1 1 d . . . . .
F24 F 0.3338(10) -0.0993(10) 0.3806(6) 0.092(4) Uani 1 1 d . . . . .
F29 F -0.0232(9) -0.0935(8) -0.0403(6) 0.073(3) Uani 1 1 d . . . . .
F26 F 0.0477(8) -0.2041(8) 0.2193(5) 0.078(4) Uani 1 1 d . . . . .
F22 F 0.3173(12) -0.4114(11) 0.3322(7) 0.119(5) Uani 1 1 d . . . . .
N3 N 0.6068(11) -0.3094(10) -0.0090(8) 0.044(4) Uani 1 1 d . . . . .
N2 N 0.4375(11) -0.3987(10) 0.0227(7) 0.032(3) Uani 1 1 d . . . . .
N1 N 0.4828(11) -0.4237(9) -0.0915(7) 0.033(4) Uani 1 1 d . . . . .
C42 C 0.0830(14) -0.4189(11) -0.3444(8) 0.037(4) Uani 1 1 d . U . . .
C33 C 0.0228(15) -0.4626(13) -0.1031(8) 0.048(5) Uani 1 1 d . . . . .
H4 H -0.0343 -0.4889 -0.0752 0.058 Uiso 1 1 calc R U . . .
C13 C 0.7051(14) -0.1417(13) -0.2495(10) 0.049(5) Uani 1 1 d . . . . .
H5 H 0.7394 -0.1423 -0.2923 0.059 Uiso 1 1 calc R U . . .
C46 C 0.0548(16) -0.3936(13) -0.4686(10) 0.048(5) Uani 1 1 d . U . . .
C69 C 0.0822(16) -0.1549(14) 0.0454(10) 0.051(6) Uani 1 1 d . . . . .
C60 C 0.3062(19) -0.330(2) 0.3115(13) 0.076(7) Uani 1 1 d . . . . .
C47 C 0.1108(14) -0.4250(12) -0.4119(10) 0.043(5) Uani 1 1 d . U . . .
C51 C 0.6285(16) -0.1623(15) 0.1913(10) 0.060(6) Uani 1 1 d . . . . .
H12 H 0.6743 -0.1056 0.2176 0.072 Uiso 1 1 calc R U . . .
C29 C 0.1557(16) -0.6145(12) -0.0523(10) 0.048(5) Uani 1 1 d . . . . .
H17 H 0.0893 -0.6481 -0.0353 0.058 Uiso 1 1 calc R U . . .
C37 C 0.2492(18) -0.6054(13) -0.3033(9) 0.049(5) Uani 1 1 d . U . . .
C8 C 0.6346(14) -0.3818(14) -0.1941(9) 0.049(6) Uani 1 1 d . . . . .
H19 H 0.5651 -0.4194 -0.2203 0.059 Uiso 1 1 calc R U . . .
C67 C -0.0672(15) -0.1065(14) 0.0710(12) 0.054(6) Uani 1 1 d . . . . .
C4 C 0.6565(15) -0.3449(12) -0.1229(10) 0.047(5) Uani 1 1 d . . . . .
C40 C 0.0516(19) -0.7190(14) -0.3410(9) 0.052(5) Uani 1 1 d . U . . .
C49 C 0.4917(14) -0.2958(13) 0.1612(8) 0.041(5) Uani 1 1 d . . . . .
H26 H 0.4289 -0.3479 0.1623 0.049 Uiso 1 1 calc R U . . .
C19 C 0.5514(13) -0.3738(13) -0.3889(8) 0.033(4) Uani 1 1 d . U . . .
C2 C 0.4164(13) -0.4403(12) -0.0417(9) 0.033(4) Uani 1 1 d . . . . .
C6 C 0.8155(14) -0.3012(12) -0.1646(9) 0.044(5) Uani 1 1 d . . . . .
H56 H 0.8925 -0.2736 -0.1685 0.052 Uiso 1 1 calc R U . . .
C43 C -0.0046(16) -0.3829(13) -0.3372(10) 0.053(5) Uani 1 1 d . U . . .
C61 C 0.331(2) -0.255(2) 0.3597(13) 0.080(8) Uani 1 1 d . . . . .
C39 C 0.141(2) -0.7512(15) -0.3443(10) 0.058(5) Uani 1 1 d . U . . .
C50 C 0.5380(16) -0.2240(15) 0.2134(9) 0.054(6) Uani 1 1 d . . . . .
H79 H 0.5090 -0.2148 0.2574 0.065 Uiso 1 1 calc R U . . .
C34 C 0.1181(15) -0.3886(12) -0.0781(8) 0.041(5) Uani 1 1 d . . . . .
H82 H 0.1361 -0.3537 -0.0317 0.050 Uiso 1 1 calc R U . . .
C3 C 0.5311(15) -0.3338(14) 0.0358(9) 0.044(5) Uani 1 1 d . . . . .
C21 C 0.4476(15) -0.0665(13) -0.3466(8) 0.039(5) Uani 1 1 d . . . . .
C57 C 0.3756(15) -0.1768(12) 0.0348(9) 0.042(5) Uani 1 1 d . . . . .
H95 H 0.3447 -0.2279 -0.0016 0.050 Uiso 1 1 calc R U . . .
C18 C 0.5954(15) -0.4058(15) -0.4420(9) 0.045(5) Uani 1 1 d . U . . .
C48 C 0.5582(15) -0.2775(14) 0.1056(10) 0.052(6) Uani 1 1 d . . . . .
C1 C 0.5765(14) -0.3597(13) -0.0719(10) 0.041(5) Uani 1 1 d . . . . .
C65 C 0.0366(18) -0.1687(16) 0.1571(10) 0.068(7) Uani 1 1 d . . . . .
C31 C 0.1215(12) -0.4414(12) -0.1936(8) 0.036(5) Uani 1 1 d . . . . .
C15 C 0.6049(13) -0.2258(15) -0.4249(9) 0.043(5) Uani 1 1 d . U . . .
C11 C 0.6812(15) -0.1196(12) -0.1367(9) 0.049(5) Uani 1 1 d . . . . .
H113 H 0.6974 -0.1008 -0.0859 0.058 Uiso 1 1 calc R U . . .
C26 C 0.3162(15) -0.5119(13) -0.0591(9) 0.044(5) Uani 1 1 d . . . . .
C17 C 0.6409(14) -0.3527(16) -0.4883(9) 0.046(5) Uani 1 1 d . U . . .
C52 C 0.6413(13) -0.2000(12) 0.1256(9) 0.040(5) Uani 1 1 d . . . . .
H119 H 0.6978 -0.1735 0.0973 0.049 Uiso 1 1 calc R U . . .
C24 C 0.2831(17) -0.1394(15) -0.4569(9) 0.051(6) Uani 1 1 d . . . . .
C7 C 0.7339(15) -0.3490(13) -0.2194(10) 0.055(6) Uani 1 1 d . . . . .
H122 H 0.7455 -0.3600 -0.2683 0.066 Uiso 1 1 calc R U . . .
C9 C 0.5921(13) -0.1818(11) -0.2448(8) 0.036(5) Uani 1 1 d . . . . .
C55 C 0.4829(16) -0.0494(14) 0.0970(9) 0.054(6) Uani 1 1 d . . . . .
H131 H 0.5411 0.0067 0.1115 0.065 Uiso 1 1 calc R U . . .
C45 C -0.0334(16) -0.3621(14) -0.4600(10) 0.053(5) Uani 1 1 d . U . . .
C14 C 0.5520(12) -0.2812(13) -0.3801(8) 0.033(4) Uani 1 1 d . U . . .
C66 C -0.0478(17) -0.1313(14) 0.1400(11) 0.055(6) Uani 1 1 d . . . . .
C44 C -0.0617(16) -0.3507(14) -0.3935(10) 0.055(5) Uani 1 1 d . U . . .
C32 C 0.0294(12) -0.4954(12) -0.1711(8) 0.034(5) Uani 1 1 d . . . . .
H146 H -0.0235 -0.5473 -0.1993 0.041 Uiso 1 1 calc R U . . .
C10 C 0.5768(14) -0.1649(11) -0.1742(8) 0.037(5) Uani 1 1 d . . . . .
H150 H 0.5079 -0.1829 -0.1547 0.044 Uiso 1 1 calc R U . . .
C35 C 0.1776(14) -0.3737(13) -0.1358(9) 0.044(5) Uani 1 1 d . . . . .
H157 H 0.2459 -0.3268 -0.1359 0.053 Uiso 1 1 calc R U . . .
C25 C 0.3394(14) -0.1913(12) -0.4183(9) 0.037(5) Uani 1 1 d . . . . .
C62 C 0.315(2) -0.176(2) 0.3346(11) 0.086(9) Uani 1 1 d . . . . .
C23 C 0.3114(17) -0.0477(16) -0.4409(11) 0.057(6) Uani 1 1 d . . . . .
C56 C 0.4687(16) -0.1061(15) 0.0332(9) 0.054(6) Uani 1 1 d . . . . .
H163 H 0.5145 -0.0972 -0.0043 0.064 Uiso 1 1 calc R U . . .
C5 C 0.7665(13) -0.2960(12) -0.1047(9) 0.040(5) Uani 1 1 d . . . . .
H164 H 0.8027 -0.2660 -0.0580 0.048 Uiso 1 1 calc R U . . .
C16 C 0.6488(15) -0.2634(16) -0.4799(9) 0.050(5) Uani 1 1 d . U . . .
C58 C 0.2528(14) -0.2442(14) 0.2165(10) 0.049(6) Uani 1 1 d . . . . .
C63 C 0.2729(16) -0.1696(15) 0.2666(10) 0.054(6) Uani 1 1 d . . . . .
C12 C 0.7578(14) -0.1061(12) -0.1834(9) 0.044(5) Uani 1 1 d . U . . .
H178 H 0.8364 -0.0766 -0.1708 0.052 Uiso 1 1 calc R U . . .
C41 C 0.0615(18) -0.6303(15) -0.3191(9) 0.050(5) Uani 1 1 d . U . . .
C22 C 0.3955(15) -0.0114(13) -0.3840(10) 0.042(5) Uani 1 1 d . . . . .
C30 C 0.2334(13) -0.5415(12) -0.0153(8) 0.037(5) Uani 1 1 d . . . . .
H189 H 0.2327 -0.5151 0.0324 0.045 Uiso 1 1 calc R U . . .
C54 C 0.4000(15) -0.0830(13) 0.1319(10) 0.047(5) Uani 1 1 d . . . . .
H191 H 0.3913 -0.0561 0.1778 0.057 Uiso 1 1 calc R U . . .
C27 C 0.2844(15) -0.5703(12) -0.1241(9) 0.042(5) Uani 1 1 d . . . . .
H194 H 0.3242 -0.5671 -0.1646 0.051 Uiso 1 1 calc R U . . .
C20 C 0.4221(13) -0.1584(12) -0.3608(8) 0.035(5) Uani 1 1 d . . . . .
C64 C 0.1092(15) -0.1826(14) 0.1112(10) 0.057(6) Uani 1 1 d . . . . .
C53 C 0.3320(14) -0.1610(14) 0.0976(9) 0.043(5) Uani 1 1 d . . . . .
C59 C 0.2648(17) -0.3226(17) 0.2430(12) 0.068(7) Uani 1 1 d . . . . .
C36 C 0.1615(17) -0.5651(12) -0.2979(8) 0.043(5) Uani 1 1 d . U . . .
C28 C 0.1844(16) -0.6319(11) -0.1185(10) 0.047(5) Uani 1 1 d . . . . .
H241 H 0.1419 -0.6796 -0.1550 0.057 Uiso 1 1 calc R U . . .
C38 C 0.2425(18) -0.6915(14) -0.3244(9) 0.041(4) Uani 1 1 d . U . . .
C68 C 0.0005(17) -0.1198(14) 0.0248(10) 0.056(6) Uani 1 1 d . . . . .
S1 S 0.2318(4) -0.1414(4) -0.2425(3) 0.0533(14) Uani 1 1 d . . . . .
F31 F 0.0679(11) -0.0926(10) -0.1964(8) 0.112(5) Uani 1 1 d . . . . .
F32 F 0.2171(12) -0.0656(9) -0.1204(7) 0.099(5) Uani 1 1 d . . . . .
F33 F 0.1114(9) -0.2007(9) -0.1488(6) 0.083(4) Uani 1 1 d . . . . .
O1 O 0.2555(10) -0.0536(9) -0.2692(7) 0.068(4) Uani 1 1 d . . . . .
O2 O 0.1584(10) -0.2128(9) -0.2906(7) 0.075(4) Uani 1 1 d . . . . .
O3 O 0.3228(10) -0.1670(9) -0.2030(7) 0.072(4) Uani 1 1 d . . . . .
C70 C 0.156(2) -0.1220(19) -0.1730(13) 0.075(7) Uani 1 1 d . . . . .

loop_
_atom_site_aniso_label
_atom_site_aniso_U_11
_atom_site_aniso_U_22
_atom_site_aniso_U_33
_atom_site_aniso_U_23
_atom_site_aniso_U_13
_atom_site_aniso_U_12
Au1 0.0328(4) 0.0449(5) 0.0326(4) 0.0070(3) 0.0074(3) 0.0052(4)
Fe2 0.0364(15) 0.0437(18) 0.0303(15) 0.0088(13) 0.0073(12) 0.0069(14)
Fe3 0.0431(16) 0.056(2) 0.0356(16) 0.0009(14) 0.0036(13) 0.0126(15)
Fe1 0.0316(15) 0.058(2) 0.0342(15) 0.0121(14) 0.0061(12) 0.0112(15)
P2 0.036(3) 0.039(3) 0.029(3) 0.007(2) 0.009(2) 0.002(3)
P1 0.032(3) 0.037(3) 0.033(3) 0.004(2) 0.009(2) 0.008(2)
P3 0.045(3) 0.079(5) 0.045(3) 0.008(3) 0.003(3) 0.019(3)
F27 0.059(7) 0.083(9) 0.071(8) -0.002(7) 0.026(7) 0.013(7)
F1 0.072(8) 0.044(7) 0.059(7) 0.017(6) 0.024(6) 0.002(7)
F2 0.096(9) 0.074(9) 0.073(8) 0.020(7) 0.047(7) 0.004(8)
F3 0.084(8) 0.080(9) 0.047(7) 0.001(6) 0.023(6) 0.031(7)
F4 0.065(8) 0.083(9) 0.045(7) 0.003(6) -0.002(6) 0.029(7)
F5 0.063(7) 0.045(7) 0.053(7) 0.008(6) 0.029(6) 0.008(6)
F6 0.064(7) 0.046(7) 0.042(6) -0.006(5) -0.013(6) 0.010(6)
F7 0.090(9) 0.054(8) 0.060(7) 0.018(6) -0.001(6) 0.024(7)
F8 0.086(9) 0.058(8) 0.097(9) 0.037(7) -0.039(7) 0.021(7)
F9 0.074(8) 0.079(9) 0.064(8) 0.013(7) -0.039(7) 0.006(7)
F10 0.051(6) 0.052(8) 0.043(6) 0.015(5) 0.004(5) 0.015(6)
F15 0.059(7) 0.057(8) 0.028(6) 0.003(5) 0.002(5) -0.008(6)
F14 0.113(10) 0.057(8) 0.041(7) -0.003(6) -0.004(7) -0.048(8)
F17 0.064(8) 0.178(14) 0.066(8) 0.044(8) 0.009(7) 0.065(9)
F16 0.048(7) 0.124(11) 0.046(7) 0.034(7) 0.014(5) 0.039(7)
F20 0.059(7) 0.049(7) 0.035(6) 0.005(5) 0.009(5) -0.011(6)
F19 0.099(9) 0.074(9) 0.021(6) 0.004(6) 0.006(6) -0.004(7)
F13 0.180(14) 0.049(9) 0.053(8) 0.002(7) 0.017(8) 0.015(9)
F11 0.060(7) 0.061(8) 0.050(7) -0.003(6) 0.025(6) 0.024(7)
F12 0.139(11) 0.071(9) 0.037(7) 0.014(6) 0.026(7) 0.052(8)
F28 0.048(7) 0.103(10) 0.089(9) 0.035(7) 0.004(6) 0.025(7)
F30 0.059(7) 0.128(11) 0.058(8) 0.013(7) 0.014(6) 0.037(8)
F18 0.089(9) 0.156(13) 0.041(7) 0.051(7) 0.005(6) 0.042(9)
F23 0.183(15) 0.230(18) 0.031(8) 0.045(9) 0.016(9) 0.120(14)
F21 0.070(8) 0.060(9) 0.097(10) 0.036(7) 0.027(7) 0.014(7)
F25 0.046(6) 0.052(8) 0.066(7) 0.002(6) 0.013(5) 0.015(6)
F24 0.092(10) 0.149(13) 0.032(7) 0.009(8) 0.008(7) 0.027(9)
F29 0.074(8) 0.089(9) 0.066(8) 0.035(7) 0.018(6) 0.031(7)
F26 0.062(8) 0.125(11) 0.047(7) 0.043(7) 0.009(6) 0.018(8)
F22 0.147(13) 0.147(14) 0.104(11) 0.082(10) 0.037(9) 0.090(12)
N3 0.034(9) 0.045(11) 0.046(10) 0.007(8) 0.012(8) -0.009(8)
N2 0.025(8) 0.044(10) 0.028(9) 0.001(7) 0.009(7) 0.011(8)
N1 0.036(9) 0.032(10) 0.034(9) 0.012(7) 0.003(7) 0.016(8)
C42 0.051(10) 0.041(11) 0.013(8) 0.008(8) 0.011(8) -0.008(9)
C33 0.058(13) 0.078(16) 0.016(11) 0.011(10) 0.009(9) 0.031(13)
C13 0.030(11) 0.066(15) 0.053(13) 0.033(11) 0.013(10) 0.005(11)
C46 0.045(11) 0.056(12) 0.033(10) 0.006(9) -0.010(9) 0.002(10)
C69 0.043(12) 0.082(17) 0.038(13) 0.027(11) 0.026(11) 0.020(12)
C60 0.086(18) 0.11(2) 0.044(16) 0.041(15) 0.000(13) 0.046(17)
C47 0.031(10) 0.047(11) 0.048(11) 0.013(9) -0.005(9) 0.009(9)
C51 0.051(14) 0.081(18) 0.044(14) 0.011(12) -0.009(11) 0.019(14)
C29 0.065(14) 0.035(13) 0.042(13) 0.005(10) 0.013(11) 0.004(12)
C37 0.080(12) 0.028(11) 0.029(9) 0.023(8) 0.007(9) -0.007(11)
C8 0.029(11) 0.098(18) 0.027(11) -0.002(11) 0.011(9) 0.025(12)
C67 0.028(12) 0.073(17) 0.063(16) 0.014(12) 0.000(11) 0.016(12)
C4 0.036(12) 0.047(14) 0.052(14) 0.004(11) -0.006(10) 0.004(11)
C40 0.083(13) 0.035(12) 0.024(9) 0.016(9) 0.012(10) -0.019(12)
C49 0.048(12) 0.068(15) 0.015(10) 0.014(10) 0.014(9) 0.025(11)
C19 0.028(9) 0.057(12) 0.020(9) -0.001(9) 0.010(7) 0.021(9)
C2 0.031(11) 0.051(14) 0.026(11) 0.018(10) 0.013(9) 0.021(10)
C6 0.024(10) 0.069(15) 0.040(12) 0.012(11) 0.002(10) 0.016(11)
C43 0.053(11) 0.072(12) 0.030(10) 0.010(9) -0.007(10) 0.017(10)
C61 0.093(19) 0.12(3) 0.049(18) 0.044(18) 0.021(15) 0.058(19)
C39 0.087(14) 0.043(12) 0.036(10) -0.003(10) 0.021(11) -0.003(12)
C50 0.062(14) 0.088(18) 0.015(11) -0.004(11) -0.008(10) 0.031(14)
C34 0.075(14) 0.035(12) 0.013(10) 0.000(8) 0.004(10) 0.012(11)
C3 0.032(11) 0.069(16) 0.043(13) 0.030(11) 0.012(10) 0.025(12)
C21 0.053(13) 0.044(14) 0.015(10) 0.007(9) -0.001(9) 0.005(11)
C57 0.058(13) 0.022(12) 0.049(13) 0.012(9) -0.013(10) 0.025(11)
C18 0.053(10) 0.063(13) 0.021(10) -0.005(9) 0.002(8) 0.023(10)
C48 0.042(12) 0.065(16) 0.043(13) -0.023(11) -0.015(11) 0.024(12)
C1 0.023(11) 0.049(14) 0.052(13) 0.008(11) -0.001(10) 0.014(11)
C65 0.059(15) 0.11(2) 0.027(13) -0.004(13) 0.001(12) 0.021(15)
C31 0.017(9) 0.063(14) 0.029(11) -0.004(10) 0.003(8) 0.012(10)
C15 0.028(9) 0.074(13) 0.026(10) 0.009(10) 0.006(8) 0.011(10)
C11 0.064(14) 0.054(14) 0.026(11) 0.021(10) 0.016(11) 0.002(12)
C26 0.044(12) 0.058(15) 0.034(12) 0.009(10) 0.016(10) 0.016(12)
C17 0.043(10) 0.070(13) 0.022(10) 0.003(10) 0.009(8) 0.008(11)
C52 0.026(10) 0.056(14) 0.030(11) -0.007(10) -0.011(9) 0.002(11)
C24 0.064(15) 0.058(16) 0.035(12) 0.016(11) -0.005(11) 0.027(14)
C7 0.052(14) 0.071(16) 0.046(13) -0.005(11) 0.007(11) 0.026(13)
C9 0.029(10) 0.044(13) 0.029(11) 0.013(9) 0.008(8) -0.011(10)
C55 0.061(14) 0.077(17) 0.031(12) -0.001(11) 0.012(11) 0.028(13)
C45 0.051(11) 0.077(13) 0.028(10) 0.021(9) -0.006(9) 0.012(10)
C14 0.016(8) 0.058(12) 0.026(9) -0.002(9) -0.009(7) 0.019(9)
C66 0.036(13) 0.052(15) 0.058(16) -0.007(12) 0.008(12) -0.023(12)
C44 0.045(11) 0.069(12) 0.042(11) 0.008(10) -0.012(10) 0.002(10)
C32 0.015(9) 0.064(14) 0.019(10) 0.001(9) -0.011(8) 0.009(10)
C10 0.042(12) 0.028(12) 0.035(11) 0.003(9) 0.012(9) -0.007(10)
C35 0.032(11) 0.064(15) 0.040(12) 0.010(11) 0.015(9) 0.013(11)
C25 0.038(11) 0.019(12) 0.041(12) -0.019(10) 0.009(9) -0.016(10)
C62 0.10(2) 0.14(3) 0.011(13) -0.010(15) 0.001(12) 0.025(19)
C23 0.068(16) 0.059(17) 0.060(15) 0.022(13) 0.015(12) 0.040(14)
C56 0.067(15) 0.083(17) 0.022(11) 0.010(11) 0.023(10) 0.030(14)
C5 0.032(11) 0.047(13) 0.038(12) 0.006(10) -0.002(9) 0.007(10)
C16 0.048(10) 0.071(13) 0.031(10) 0.009(10) 0.015(9) 0.008(11)
C58 0.044(12) 0.057(15) 0.061(14) 0.048(13) 0.024(10) 0.022(12)
C63 0.071(15) 0.061(16) 0.034(13) -0.016(12) 0.005(11) 0.032(13)
C12 0.032(11) 0.052(13) 0.040(12) 0.011(10) -0.010(10) 0.005(10)
C41 0.075(12) 0.052(12) 0.021(9) 0.010(9) 0.004(9) 0.017(11)
C22 0.045(12) 0.029(13) 0.048(13) 0.001(11) -0.004(10) 0.005(11)
C30 0.042(11) 0.045(13) 0.022(10) -0.006(9) 0.007(9) 0.007(10)
C54 0.051(13) 0.038(14) 0.057(14) 0.017(11) 0.022(12) 0.009(12)
C27 0.069(14) 0.028(12) 0.033(12) 0.025(9) 0.020(10) 0.008(11)
C20 0.039(11) 0.025(12) 0.036(11) -0.014(9) 0.011(9) -0.001(10)
C64 0.048(13) 0.087(18) 0.042(13) 0.018(12) 0.013(11) 0.026(13)
C53 0.042(12) 0.066(16) 0.020(11) 0.003(10) 0.005(9) 0.010(12)
C59 0.056(14) 0.068(19) 0.070(17) 0.036(15) 0.000(12) -0.005(14)
C36 0.066(12) 0.044(11) 0.023(9) 0.025(8) 0.011(9) 0.012(10)
C28 0.076(15) 0.014(11) 0.043(13) 0.011(9) -0.005(11) 0.000(11)
C38 0.077(12) 0.034(11) 0.026(9) 0.015(8) 0.030(9) 0.026(11)
C68 0.056(14) 0.067(16) 0.050(14) 0.048(12) 0.007(12) 0.018(13)
S1 0.049(3) 0.050(4) 0.064(4) 0.003(3) 0.015(3) 0.017(3)
F31 0.107(11) 0.132(13) 0.149(13) 0.083(10) 0.088(10) 0.081(11)
F32 0.119(12) 0.100(11) 0.078(9) -0.016(8) 0.051(9) 0.010(9)
F33 0.076(9) 0.093(11) 0.090(9) 0.028(8) 0.041(7) 0.021(8)
O1 0.076(10) 0.063(11) 0.071(10) 0.012(8) 0.025(8) 0.021(9)
O2 0.060(9) 0.071(11) 0.080(10) -0.018(9) 0.000(8) -0.002(9)
O3 0.047(8) 0.096(12) 0.079(10) 0.012(9) 0.001(7) 0.038(9)
C70 0.09(2) 0.08(2) 0.064(17) 0.027(16) 0.039(15) 0.013(18)

loop_
_atom_type_symbol
_atom_type_description
_atom_type_scat_dispersion_real
_atom_type_scat_dispersion_imag
_atom_type_scat_source
C C 0.0033 0.0016 'International Tables Vol C Tables 4.2.6.8 and 6.1.1.4'
Au Au -2.0133 8.8022 'International Tables Vol C Tables 4.2.6.8 and 6.1.1.4'
F F 0.0171 0.0103 'International Tables Vol C Tables 4.2.6.8 and 6.1.1.4'
Fe Fe 0.3463 0.8444 'International Tables Vol C Tables 4.2.6.8 and 6.1.1.4'
N N 0.0061 0.0033 'International Tables Vol C Tables 4.2.6.8 and 6.1.1.4'
O O 0.0106 0.0060 'International Tables Vol C Tables 4.2.6.8 and 6.1.1.4'
P P 0.1023 0.0942 'International Tables Vol C Tables 4.2.6.8 and 6.1.1.4'
S S 0.1246 0.1234 'International Tables Vol C Tables 4.2.6.8 and 6.1.1.4'
Cl Cl 0.1484 0.1585 'International Tables Vol C Tables 4.2.6.8 and 6.1.1.4'
H H 0.0000 0.0000 'International Tables Vol C Tables 4.2.6.8 and 6.1.1.4'

loop_
_geom_angle_atom_site_label_1
_geom_angle_atom_site_label_2
_geom_angle_atom_site_label_3
_geom_angle
_geom_angle_site_symmetry_1
_geom_angle_site_symmetry_3
_geom_angle_publ_flag
P2 Au1 P1 165.41(15) . . ?
C32 Fe2 C28 108.6(7) . . ?
C32 Fe2 C29 116.7(7) . . ?
C28 Fe2 C29 40.4(6) . . ?
C32 Fe2 C30 148.0(7) . . ?
C28 Fe2 C30 68.1(7) . . ?
C29 Fe2 C30 39.8(6) . . ?
C32 Fe2 C31 40.2(6) . . ?
C28 Fe2 C31 119.5(7) . . ?
C29 Fe2 C31 151.0(7) . . ?
C30 Fe2 C31 169.1(7) . . ?
C32 Fe2 C26 169.4(7) . . ?
C28 Fe2 C26 68.4(7) . . ?
C29 Fe2 C26 68.1(7) . . ?
C30 Fe2 C26 41.5(6) . . ?
C31 Fe2 C26 131.5(7) . . ?
C32 Fe2 C34 69.4(6) . . ?
C28 Fe2 C34 164.2(8) . . ?
C29 Fe2 C34 125.5(7) . . ?
C30 Fe2 C34 104.9(6) . . ?
C31 Fe2 C34 69.7(6) . . ?
C26 Fe2 C34 116.4(7) . . ?
C32 Fe2 C35 68.8(7) . . ?
C28 Fe2 C35 154.3(8) . . ?
C29 Fe2 C35 164.6(7) . . ?
C30 Fe2 C35 128.2(7) . . ?
C31 Fe2 C35 41.8(6) . . ?
C26 Fe2 C35 109.2(7) . . ?
C34 Fe2 C35 40.8(6) . . ?
C32 Fe2 C27 130.0(7) . . ?
C28 Fe2 C27 40.3(6) . . ?
C29 Fe2 C27 68.0(7) . . ?
C30 Fe2 C27 69.2(6) . . ?
C31 Fe2 C27 110.9(6) . . ?
C26 Fe2 C27 41.3(6) . . ?
C34 Fe2 C27 152.3(8) . . ?
C35 Fe2 C27 120.7(7) . . ?
C32 Fe2 C33 39.9(5) . . ?
C28 Fe2 C33 127.5(8) . . ?
C29 Fe2 C33 106.5(8) . . ?
C30 Fe2 C33 115.2(6) . . ?
C31 Fe2 C33 67.4(6) . . ?
C26 Fe2 C33 150.0(7) . . ?
C34 Fe2 C33 41.2(6) . . ?
C35 Fe2 C33 67.8(7) . . ?
C27 Fe2 C33 166.2(8) . . ?
C48 Fe3 C55 147.0(9) . . ?
C48 Fe3 C54 172.0(8) . . ?
C55 Fe3 C54 38.9(6) . . ?
C48 Fe3 C57 109.1(7) . . ?
C55 Fe3 C57 67.9(7) . . ?
C54 Fe3 C57 66.4(7) . . ?
C48 Fe3 C52 40.2(6) . . ?
C55 Fe3 C52 115.2(8) . . ?
C54 Fe3 C52 147.8(8) . . ?
C57 Fe3 C52 130.4(7) . . ?
C48 Fe3 C49 42.4(7) . . ?
C55 Fe3 C49 169.2(7) . . ?
C54 Fe3 C49 132.8(7) . . ?
C57 Fe3 C49 117.7(7) . . ?
C52 Fe3 C49 69.2(7) . . ?
C48 Fe3 C56 114.5(8) . . ?
C55 Fe3 C56 41.3(6) . . ?
C54 Fe3 C56 66.8(7) . . ?
C57 Fe3 C56 40.2(6) . . ?
C52 Fe3 C56 107.0(7) . . ?
C49 Fe3 C56 148.8(7) . . ?
C48 Fe3 C51 68.6(7) . . ?
C55 Fe3 C51 107.2(8) . . ?
C54 Fe3 C51 117.3(8) . . ?
C57 Fe3 C51 167.8(9) . . ?
C52 Fe3 C51 40.3(6) . . ?
C49 Fe3 C51 69.2(8) . . ?
C56 Fe3 C51 128.8(9) . . ?
C48 Fe3 C50 68.1(8) . . ?
C55 Fe3 C50 131.0(8) . . ?
C54 Fe3 C50 112.3(8) . . ?
C57 Fe3 C50 150.6(9) . . ?
C52 Fe3 C50 67.5(7) . . ?
C49 Fe3 C50 39.9(6) . . ?
C56 Fe3 C50 168.9(9) . . ?
C51 Fe3 C50 40.8(7) . . ?
C48 Fe3 C53 133.5(8) . . ?
C55 Fe3 C53 66.8(8) . . ?
C54 Fe3 C53 38.8(6) . . ?
C57 Fe3 C53 40.8(6) . . ?
C52 Fe3 C53 170.6(7) . . ?
C49 Fe3 C53 110.6(7) . . ?
C56 Fe3 C53 68.0(7) . . ?
C51 Fe3 C53 148.9(8) . . ?
C50 Fe3 C53 118.8(8) . . ?
C9 Fe1 C4 132.7(7) . . ?
C9 Fe1 C11 69.1(7) . . ?
C4 Fe1 C11 115.4(7) . . ?
C9 Fe1 C7 119.7(7) . . ?
C4 Fe1 C7 67.4(8) . . ?
C11 Fe1 C7 166.3(8) . . ?
C9 Fe1 C5 169.1(7) . . ?
C4 Fe1 C5 41.1(6) . . ?
C11 Fe1 C5 104.5(7) . . ?
C7 Fe1 C5 68.4(7) . . ?
C9 Fe1 C12 69.1(6) . . ?
C4 Fe1 C12 146.5(7) . . ?
C11 Fe1 C12 40.8(6) . . ?
C7 Fe1 C12 129.6(8) . . ?
C5 Fe1 C12 112.2(7) . . ?
C9 Fe1 C13 41.8(6) . . ?
C4 Fe1 C13 173.3(7) . . ?
C11 Fe1 C13 67.9(7) . . ?
C7 Fe1 C13 110.8(8) . . ?
C5 Fe1 C13 145.1(7) . . ?
C12 Fe1 C13 39.6(6) . . ?
C9 Fe1 C10 41.2(6) . . ?
C4 Fe1 C10 109.2(7) . . ?
C11 Fe1 C10 41.1(6) . . ?
C7 Fe1 C10 152.3(7) . . ?
C5 Fe1 C10 128.4(7) . . ?
C12 Fe1 C10 69.1(7) . . ?
C13 Fe1 C10 69.1(7) . . ?
C9 Fe1 C6 150.8(7) . . ?
C4 Fe1 C6 67.4(7) . . ?
C11 Fe1 C6 126.7(7) . . ?
C7 Fe1 C6 40.6(6) . . ?
C5 Fe1 C6 40.1(6) . . ?
C12 Fe1 C6 105.8(7) . . ?
C13 Fe1 C6 115.9(7) . . ?
C10 Fe1 C6 165.8(7) . . ?
C9 Fe1 C8 111.7(7) . . ?
C4 Fe1 C8 40.6(6) . . ?
C11 Fe1 C8 149.9(7) . . ?
C7 Fe1 C8 40.1(6) . . ?
C5 Fe1 C8 69.2(7) . . ?
C12 Fe1 C8 169.3(7) . . ?
C13 Fe1 C8 134.0(7) . . ?
C10 Fe1 C8 119.0(7) . . ?
C6 Fe1 C8 68.1(7) . . ?
C31 P2 C36 105.9(8) . . ?
C31 P2 C42 108.8(8) . . ?
C36 P2 C42 99.6(8) . . ?
C31 P2 Au1 118.5(6) . . ?
C36 P2 Au1 118.2(7) . . ?
C42 P2 Au1 103.8(5) . . ?
C9 P1 C14 105.2(7) . . ?
C9 P1 C20 111.0(8) . . ?
C14 P1 C20 100.1(7) . . ?
C9 P1 Au1 117.0(6) . . ?
C14 P1 Au1 115.5(6) . . ?
C20 P1 Au1 106.7(5) . . ?
C58 P3 C53 101.9(8) . . ?
C58 P3 C64 102.6(9) . . ?
C53 P3 C64 99.0(9) . . ?
C1 N3 C3 112.2(16) . . ?
C2 N2 C3 114.3(15) . . ?
C1 N1 C2 115.4(15) . . ?
C43 C42 C47 116.6(16) . . ?
C43 C42 P2 126.1(13) . . ?
C47 C42 P2 116.7(14) . . ?
C32 C33 C34 109.1(15) . . ?
C32 C33 Fe2 68.4(9) . . ?
C34 C33 Fe2 68.5(10) . . ?
C32 C33 H4 125.4 . . ?
C34 C33 H4 125.4 . . ?
Fe2 C33 H4 125.4 . . ?
C12 C13 C9 108.1(17) . . ?
C12 C13 Fe1 69.7(10) . . ?
C9 C13 Fe1 67.9(10) . . ?
C12 C13 H5 125.9 . . ?
C9 C13 H5 125.9 . . ?
Fe1 C13 H5 125.9 . . ?
F19 C46 C45 120.1(17) . . ?
F19 C46 C47 120.0(18) . . ?
C45 C46 C47 119.7(19) . . ?
C68 C69 F30 115.0(18) . . ?
C68 C69 C64 126.9(19) . . ?
F30 C69 C64 118.0(18) . . ?
F22 C60 C59 120(3) . . ?
F22 C60 C61 120(2) . . ?
C59 C60 C61 120(2) . . ?
F20 C47 C46 118.2(18) . . ?
F20 C47 C42 120.0(15) . . ?
C46 C47 C42 121.8(18) . . ?
C52 C51 C50 106.5(18) . . ?
C52 C51 Fe3 69.4(9) . . ?
C50 C51 Fe3 70.1(10) . . ?
C52 C51 H12 126.8 . . ?
C50 C51 H12 126.8 . . ?
Fe3 C51 H12 126.8 . . ?
C30 C29 C28 109.6(17) . . ?
C30 C29 Fe2 70.2(10) . . ?
C28 C29 Fe2 69.7(10) . . ?
C30 C29 H17 125.2 . . ?
C28 C29 H17 125.2 . . ?
Fe2 C29 H17 125.2 . . ?
C38 C37 C36 127(2) . . ?
C38 C37 F11 117(2) . . ?
C36 C37 F11 116.4(17) . . ?
C7 C8 C4 103.9(17) . . ?
C7 C8 Fe1 67.0(12) . . ?
C4 C8 Fe1 66.4(11) . . ?
C7 C8 H19 128.0 . . ?
C4 C8 H19 128.0 . . ?
Fe1 C8 H19 128.0 . . ?
F28 C67 C68 122.7(19) . . ?
F28 C67 C66 118(2) . . ?
C68 C67 C66 119.3(19) . . ?
C5 C4 C8 110.9(17) . . ?
C5 C4 C1 123.6(17) . . ?
C8 C4 C1 125.4(17) . . ?
C5 C4 Fe1 70.0(10) . . ?
C8 C4 Fe1 73.0(11) . . ?
C1 C4 Fe1 126.7(13) . . ?
F14 C40 C39 120(2) . . ?
F14 C40 C41 119(2) . . ?
C39 C40 C41 121(2) . . ?
C50 C49 C48 104.7(18) . . ?
C50 C49 Fe3 70.8(11) . . ?
C48 C49 Fe3 66.2(10) . . ?
C50 C49 H26 127.6 . . ?
C48 C49 H26 127.6 . . ?
Fe3 C49 H26 127.6 . . ?
F5 C19 C18 117.4(17) . . ?
F5 C19 C14 121.9(15) . . ?
C18 C19 C14 120.6(18) . . ?
N2 C2 N1 125.3(16) . . ?
N2 C2 C26 117.0(15) . . ?
N1 C2 C26 117.6(16) . . ?
C5 C6 C7 107.6(16) . . ?
C5 C6 Fe1 68.7(9) . . ?
C7 C6 Fe1 68.2(9) . . ?
C5 C6 H56 126.2 . . ?
C7 C6 H56 126.2 . . ?
Fe1 C6 H56 126.2 . . ?
F16 C43 C42 120.4(15) . . ?
F16 C43 C44 117.1(18) . . ?
C42 C43 C44 122.4(19) . . ?
F23 C61 C62 121(3) . . ?
F23 C61 C60 123(2) . . ?
C62 C61 C60 116(2) . . ?
F13 C39 C40 122(2) . . ?
F13 C39 C38 120(2) . . ?
C40 C39 C38 118(2) . . ?
C49 C50 C51 110.2(18) . . ?
C49 C50 Fe3 69.3(9) . . ?
C51 C50 Fe3 69.0(10) . . ?
C49 C50 H79 124.8 . . ?
C51 C50 H79 124.8 . . ?
Fe3 C50 H79 124.8 . . ?
C35 C34 C33 105.9(14) . . ?
C35 C34 Fe2 69.6(10) . . ?
C33 C34 Fe2 70.3(9) . . ?
C35 C34 H82 127.0 . . ?
C33 C34 H82 127.0 . . ?
Fe2 C34 H82 127.0 . . ?
N2 C3 N3 127.1(17) . . ?
N2 C3 C48 118.4(16) . . ?
N3 C3 C48 114.5(18) . . ?
F6 C21 C20 120.6(16) . . ?
F6 C21 C22 116.4(16) . . ?
C20 C21 C22 123.0(17) . . ?
C56 C57 C53 108.4(16) . . ?
C56 C57 Fe3 70.1(10) . . ?
C53 C57 Fe3 70.8(9) . . ?
C56 C57 H95 125.8 . . ?
C53 C57 H95 125.8 . . ?
Fe3 C57 H95 125.8 . . ?
C17 C18 C19 123(2) . . ?
C17 C18 F4 117.8(18) . . ?
C19 C18 F4 119.4(18) . . ?
C52 C48 C49 109.7(16) . . ?
C52 C48 C3 127.4(19) . . ?
C49 C48 C3 122.7(18) . . ?
C52 C48 Fe3 72.4(11) . . ?
C49 C48 Fe3 71.4(10) . . ?
C3 C48 Fe3 119.5(11) . . ?
N1 C1 N3 125.6(17) . . ?
N1 C1 C4 117.2(17) . . ?
N3 C1 C4 117.1(17) . . ?
C66 C65 F26 119(2) . . ?
C66 C65 C64 124(2) . . ?
F26 C65 C64 116(2) . . ?
C32 C31 C35 107.4(15) . . ?
C32 C31 P2 132.5(13) . . ?
C35 C31 P2 120.0(13) . . ?
C32 C31 Fe2 69.5(9) . . ?
C35 C31 Fe2 69.3(9) . . ?
P2 C31 Fe2 124.0(8) . . ?
F1 C15 C14 122.4(17) . . ?
F1 C15 C16 117.3(17) . . ?
C14 C15 C16 120(2) . . ?
C12 C11 C10 109.2(15) . . ?
C12 C11 Fe1 70.1(11) . . ?
C10 C11 Fe1 70.5(10) . . ?
C12 C11 H113 125.4 . . ?
C10 C11 H113 125.4 . . ?
Fe1 C11 H113 125.4 . . ?
C30 C26 C27 107.2(17) . . ?
C30 C26 C2 127.7(16) . . ?
C27 C26 C2 125.0(16) . . ?
C30 C26 Fe2 69.0(9) . . ?
C27 C26 Fe2 70.1(10) . . ?
C2 C26 Fe2 128.4(13) . . ?
C18 C17 C16 119(2) . . ?
C18 C17 F3 121(2) . . ?
C16 C17 F3 120.3(18) . . ?
C48 C52 C51 108.8(17) . . ?
C48 C52 Fe3 67.5(10) . . ?
C51 C52 Fe3 70.2(10) . . ?
C48 C52 H119 125.6 . . ?
C51 C52 H119 125.6 . . ?
Fe3 C52 H119 125.6 . . ?
F9 C24 C23 123.6(18) . . ?
F9 C24 C25 117.9(19) . . ?
C23 C24 C25 118.5(18) . . ?
C8 C7 C6 110.6(17) . . ?
C8 C7 Fe1 72.9(11) . . ?
C6 C7 Fe1 71.2(10) . . ?
C8 C7 H122 124.7 . . ?
C6 C7 H122 124.7 . . ?
Fe1 C7 H122 124.7 . . ?
C10 C9 C13 107.6(15) . . ?
C10 C9 P1 123.4(12) . . ?
C13 C9 P1 128.9(14) . . ?
C10 C9 Fe1 70.8(9) . . ?
C13 C9 Fe1 70.3(9) . . ?
P1 C9 Fe1 125.8(9) . . ?
C54 C55 C56 108(2) . . ?
C54 C55 Fe3 71.7(13) . . ?
C56 C55 Fe3 70.8(11) . . ?
C54 C55 H131 125.9 . . ?
C56 C55 H131 125.9 . . ?
Fe3 C55 H131 125.9 . . ?
F18 C45 C46 120.0(18) . . ?
F18 C45 C44 119.2(19) . . ?
C46 C45 C44 120.7(18) . . ?
C15 C14 C19 116.4(17) . . ?
C15 C14 P1 123.1(15) . . ?
C19 C14 P1 120.5(14) . . ?
F27 C66 C65 118(2) . . ?
F27 C66 C67 124(2) . . ?
C65 C66 C67 118(2) . . ?
F17 C44 C45 121.7(17) . . ?
F17 C44 C43 119.3(19) . . ?
C45 C44 C43 118(2) . . ?
C31 C32 C33 109.2(15) . . ?
C31 C32 Fe2 70.3(9) . . ?
C33 C32 Fe2 71.7(9) . . ?
C31 C32 H146 125.4 . . ?
C33 C32 H146 125.4 . . ?
Fe2 C32 H146 125.4 . . ?
C11 C10 C9 106.3(14) . . ?
C11 C10 Fe1 68.4(10) . . ?
C9 C10 Fe1 68.0(9) . . ?
C11 C10 H150 126.8 . . ?
C9 C10 H150 126.8 . . ?
Fe1 C10 H150 126.8 . . ?
C34 C35 C31 108.2(16) . . ?
C34 C35 Fe2 69.6(10) . . ?
C31 C35 Fe2 68.9(10) . . ?
C34 C35 H157 125.9 . . ?
C31 C35 H157 125.9 . . ?
Fe2 C35 H157 125.9 . . ?
C24 C25 F10 118.2(16) . . ?
C24 C25 C20 125.4(17) . . ?
F10 C25 C20 116.4(17) . . ?
C61 C62 C63 124(2) . . ?
C61 C62 F24 119(2) . . ?
C63 C62 F24 116(3) . . ?
F8 C23 C24 120(2) . . ?
F8 C23 C22 122(2) . . ?
C24 C23 C22 118.0(18) . . ?
C57 C56 C55 105.8(17) . . ?
C57 C56 Fe3 69.7(10) . . ?
C55 C56 Fe3 67.9(10) . . ?
C57 C56 H163 127.1 . . ?
C55 C56 H163 127.1 . . ?
Fe3 C56 H163 127.1 . . ?
C6 C5 C4 106.7(16) . . ?
C6 C5 Fe1 71.3(10) . . ?
C4 C5 Fe1 68.9(10) . . ?
C6 C5 H164 126.6 . . ?
C4 C5 H164 126.6 . . ?
Fe1 C5 H164 126.6 . . ?
C17 C16 F2 121.8(18) . . ?
C17 C16 C15 120.8(19) . . ?
F2 C16 C15 117.3(19) . . ?
C59 C58 C63 114.7(19) . . ?
C59 C58 P3 116.9(17) . . ?
C63 C58 P3 128.4(15) . . ?
F25 C63 C62 120(2) . . ?
F25 C63 C58 119.5(17) . . ?
C62 C63 C58 120(2) . . ?
C13 C12 C11 108.6(17) . . ?
C13 C12 Fe1 70.7(11) . . ?
C11 C12 Fe1 69.1(11) . . ?
C13 C12 H178 125.7 . . ?
C11 C12 H178 125.7 . . ?
Fe1 C12 H178 125.7 . . ?
F15 C41 C40 119(2) . . ?
F15 C41 C36 116.2(18) . . ?
C40 C41 C36 125(2) . . ?
F7 C22 C21 121.1(16) . . ?
F7 C22 C23 117.8(17) . . ?
C21 C22 C23 121.0(18) . . ?
C29 C30 C26 107.5(15) . . ?
C29 C30 Fe2 70.1(10) . . ?
C26 C30 Fe2 69.5(9) . . ?
C29 C30 H189 126.3 . . ?
C26 C30 H189 126.3 . . ?
Fe2 C30 H189 126.3 . . ?
C55 C54 C53 111.8(19) . . ?
C55 C54 Fe3 69.4(12) . . ?
C53 C54 Fe3 71.9(11) . . ?
C55 C54 H191 124.1 . . ?
C53 C54 H191 124.1 . . ?
Fe3 C54 H191 124.1 . . ?
C28 C27 C26 106.6(16) . . ?
C28 C27 Fe2 68.7(10) . . ?
C26 C27 Fe2 68.7(10) . . ?
C28 C27 H194 126.7 . . ?
C26 C27 H194 126.7 . . ?
Fe2 C27 H194 126.7 . . ?
C21 C20 C25 114.0(16) . . ?
C21 C20 P1 126.8(13) . . ?
C25 C20 P1 119.2(13) . . ?
C69 C64 C65 112.0(18) . . ?
C69 C64 P3 116.9(16) . . ?
C65 C64 P3 130.2(16) . . ?
C54 C53 C57 105.8(17) . . ?
C54 C53 P3 134.2(15) . . ?
C57 C53 P3 119.5(15) . . ?
C54 C53 Fe3 69.2(10) . . ?
C57 C53 Fe3 68.4(9) . . ?
P3 C53 Fe3 120.3(9) . . ?
C58 C59 C60 125(2) . . ?
C58 C59 F21 120.8(19) . . ?
C60 C59 F21 114(2) . . ?
C37 C36 C41 109.8(18) . . ?
C37 C36 P2 124.0(15) . . ?
C41 C36 P2 126.1(16) . . ?
C29 C28 C27 109.1(16) . . ?
C29 C28 Fe2 69.9(10) . . ?
C27 C28 Fe2 71.0(10) . . ?
C29 C28 H241 125.5 . . ?
C27 C28 H241 125.5 . . ?
Fe2 C28 H241 125.5 . . ?
C37 C38 F12 121(2) . . ?
C37 C38 C39 120(2) . . ?
F12 C38 C39 119.2(19) . . ?
C69 C68 F29 125(2) . . ?
C69 C68 C67 119.3(18) . . ?
F29 C68 C67 115.7(19) . . ?
O1 S1 O3 116.3(9) . . ?
O1 S1 O2 114.7(8) . . ?
O3 S1 O2 115.3(9) . . ?
O1 S1 C70 101.5(10) . . ?
O3 S1 C70 100.6(10) . . ?
O2 S1 C70 105.5(11) . . ?
F32 C70 F31 110(2) . . ?
F32 C70 F33 109(2) . . ?
F31 C70 F33 102(2) . . ?
F32 C70 S1 112.3(18) . . ?
F31 C70 S1 112.2(16) . . ?
F33 C70 S1 110.1(18) . . ?

loop_
_geom_bond_atom_site_label_1
_geom_bond_atom_site_label_2
_geom_bond_distance
_geom_bond_site_symmetry_2
_geom_bond_publ_flag
Au1 P2 2.286(5) . ?
Au1 P1 2.300(5) . ?
Fe2 C32 2.017(13) . ?
Fe2 C28 2.019(17) . ?
Fe2 C29 2.023(17) . ?
Fe2 C30 2.024(15) . ?
Fe2 C31 2.028(16) . ?
Fe2 C26 2.031(17) . ?
Fe2 C34 2.035(17) . ?
Fe2 C35 2.034(18) . ?
Fe2 C27 2.050(17) . ?
Fe2 C33 2.059(17) . ?
Fe3 C48 1.962(17) . ?
Fe3 C55 1.99(2) . ?
Fe3 C54 2.022(18) . ?
Fe3 C57 2.026(15) . ?
Fe3 C52 2.025(16) . ?
Fe3 C49 2.032(17) . ?
Fe3 C56 2.031(17) . ?
Fe3 C51 2.036(17) . ?
Fe3 C50 2.051(17) . ?
Fe3 C53 2.056(17) . ?
Fe1 C9 1.989(16) . ?
Fe1 C4 1.989(19) . ?
Fe1 C11 1.997(19) . ?
Fe1 C7 1.998(18) . ?
Fe1 C5 2.004(16) . ?
Fe1 C12 2.010(18) . ?
Fe1 C13 2.022(17) . ?
Fe1 C10 2.025(17) . ?
Fe1 C6 2.038(16) . ?
Fe1 C8 2.07(2) . ?
P2 C31 1.761(16) . ?
P2 C36 1.796(19) . ?
P2 C42 1.833(17) . ?
P1 C9 1.773(16) . ?
P1 C14 1.807(16) . ?
P1 C20 1.840(17) . ?
P3 C58 1.829(19) . ?
P3 C53 1.841(19) . ?
P3 C64 1.855(19) . ?
F27 C66 1.32(2) . ?
F1 C15 1.33(2) . ?
F2 C16 1.34(2) . ?
F3 C17 1.350(19) . ?
F4 C18 1.37(2) . ?
F5 C19 1.331(18) . ?
F6 C21 1.343(17) . ?
F7 C22 1.330(18) . ?
F8 C23 1.298(19) . ?
F9 C24 1.331(19) . ?
F10 C25 1.388(17) . ?
F15 C41 1.35(2) . ?
F14 C40 1.33(2) . ?
F17 C44 1.31(2) . ?
F16 C43 1.332(19) . ?
F20 C47 1.337(18) . ?
F19 C46 1.335(19) . ?
F13 C39 1.31(2) . ?
F11 C37 1.41(2) . ?
F12 C38 1.329(19) . ?
F28 C67 1.335(19) . ?
F30 C69 1.351(18) . ?
F18 C45 1.314(18) . ?
F23 C61 1.30(2) . ?
F21 C59 1.40(2) . ?
F25 C63 1.34(2) . ?
F24 C62 1.38(3) . ?
F29 C68 1.350(18) . ?
F26 C65 1.34(2) . ?
F22 C60 1.34(2) . ?
N3 C1 1.35(2) . ?
N3 C3 1.37(2) . ?
N2 C2 1.318(18) . ?
N2 C3 1.33(2) . ?
N1 C1 1.334(19) . ?
N1 C2 1.352(19) . ?
C42 C43 1.37(2) . ?
C42 C47 1.39(2) . ?
C33 C32 1.390(19) . ?
C33 C34 1.44(2) . ?
C33 H4 0.9800 . ?
C13 C12 1.37(2) . ?
C13 C9 1.43(2) . ?
C13 H5 0.9800 . ?
C46 C45 1.34(2) . ?
C46 C47 1.39(2) . ?
C69 C68 1.30(2) . ?
C69 C64 1.38(2) . ?
C60 C59 1.37(3) . ?
C60 C61 1.37(3) . ?
C51 C52 1.40(2) . ?
C51 C50 1.43(2) . ?
C51 H12 0.9800 . ?
C29 C30 1.38(2) . ?
C29 C28 1.39(2) . ?
C29 H17 0.9800 . ?
C37 C38 1.32(2) . ?
C37 C36 1.40(2) . ?
C8 C7 1.40(2) . ?
C8 C4 1.41(2) . ?
C8 H19 0.9800 . ?
C67 C68 1.35(2) . ?
C67 C66 1.40(3) . ?
C4 C5 1.40(2) . ?
C4 C1 1.49(2) . ?
C40 C39 1.34(3) . ?
C40 C41 1.35(2) . ?
C49 C50 1.39(2) . ?
C49 C48 1.45(2) . ?
C49 H26 0.9800 . ?
C19 C18 1.34(2) . ?
C19 C14 1.40(2) . ?
C2 C26 1.44(2) . ?
C6 C5 1.38(2) . ?
C6 C7 1.40(2) . ?
C6 H56 0.9800 . ?
C43 C44 1.39(2) . ?
C61 C62 1.35(3) . ?
C39 C38 1.37(3) . ?
C50 H79 0.9800 . ?
C34 C35 1.42(2) . ?
C34 H82 0.9800 . ?
C3 C48 1.50(2) . ?
C21 C20 1.35(2) . ?
C21 C22 1.36(2) . ?
C57 C56 1.39(2) . ?
C57 C53 1.42(2) . ?
C57 H95 0.9800 . ?
C18 C17 1.33(2) . ?
C48 C52 1.37(2) . ?
C65 C66 1.33(3) . ?
C65 C64 1.40(2) . ?
C31 C32 1.39(2) . ?
C31 C35 1.45(2) . ?
C15 C14 1.36(2) . ?
C15 C16 1.41(2) . ?
C11 C12 1.40(2) . ?
C11 C10 1.41(2) . ?
C11 H113 0.9800 . ?
C26 C30 1.44(2) . ?
C26 C27 1.44(2) . ?
C17 C16 1.33(2) . ?
C52 H119 0.9800 . ?
C24 C23 1.35(2) . ?
C24 C25 1.36(2) . ?
C7 H122 0.9800 . ?
C9 C10 1.41(2) . ?
C55 C54 1.34(2) . ?
C55 C56 1.42(2) . ?
C55 H131 0.9800 . ?
C45 C44 1.38(2) . ?
C32 H146 0.9800 . ?
C10 H150 0.9800 . ?
C35 H157 0.9800 . ?
C25 C20 1.39(2) . ?
C62 C63 1.36(3) . ?
C23 C22 1.40(2) . ?
C56 H163 0.9800 . ?
C5 H164 0.9800 . ?
C58 C59 1.35(2) . ?
C58 C63 1.39(2) . ?
C12 H178 0.9800 . ?
C41 C36 1.40(2) . ?
C30 H189 0.9800 . ?
C54 C53 1.36(2) . ?
C54 H191 0.9800 . ?
C27 C28 1.40(2) . ?
C27 H194 0.9800 . ?
C28 H241 0.9800 . ?
S1 O1 1.428(13) . ?
S1 O3 1.434(11) . ?
S1 O2 1.436(12) . ?
S1 C70 1.80(2) . ?
F31 C70 1.32(2) . ?
F32 C70 1.31(2) . ?
F33 C70 1.33(2) . ?

loop_
_geom_torsion_atom_site_label_1
_geom_torsion_atom_site_label_2
_geom_torsion_atom_site_label_3
_geom_torsion_atom_site_label_4
_geom_torsion
_geom_torsion_site_symmetry_1
_geom_torsion_site_symmetry_2
_geom_torsion_site_symmetry_3
_geom_torsion_site_symmetry_4
_geom_torsion_publ_flag
C31 P2 C42 C43 12.6(19) . . . . ?
C36 P2 C42 C43 123.1(17) . . . . ?
Au1 P2 C42 C43 -114.5(16) . . . . ?
C31 P2 C42 C47 -176.0(13) . . . . ?
C36 P2 C42 C47 -65.4(15) . . . . ?
Au1 P2 C42 C47 57.0(14) . . . . ?
F19 C46 C47 F20 1(3) . . . . ?
C45 C46 C47 F20 177.0(16) . . . . ?
F19 C46 C47 C42 179.7(15) . . . . ?
C45 C46 C47 C42 -5(3) . . . . ?
C43 C42 C47 F20 -179.7(16) . . . . ?
P2 C42 C47 F20 8(2) . . . . ?
C43 C42 C47 C46 2(3) . . . . ?
P2 C42 C47 C46 -170.4(14) . . . . ?
C7 C8 C4 C5 -3(2) . . . . ?
Fe1 C8 C4 C5 -60.1(13) . . . . ?
C7 C8 C4 C1 -179.8(17) . . . . ?
Fe1 C8 C4 C1 123.3(18) . . . . ?
C7 C8 C4 Fe1 56.8(13) . . . . ?
C3 N2 C2 N1 2(2) . . . . ?
C3 N2 C2 C26 179.6(14) . . . . ?
C1 N1 C2 N2 0(2) . . . . ?
C1 N1 C2 C26 -177.2(14) . . . . ?
C47 C42 C43 F16 -178.4(16) . . . . ?
P2 C42 C43 F16 -7(3) . . . . ?
C47 C42 C43 C44 -2(3) . . . . ?
P2 C42 C43 C44 169.4(14) . . . . ?
F22 C60 C61 F23 7(4) . . . . ?
C59 C60 C61 F23 -176(2) . . . . ?
F22 C60 C61 C62 -178(2) . . . . ?
C59 C60 C61 C62 -2(4) . . . . ?
F14 C40 C39 F13 -1(3) . . . . ?
C41 C40 C39 F13 -179.7(16) . . . . ?
F14 C40 C39 C38 179.3(14) . . . . ?
C41 C40 C39 C38 0(3) . . . . ?
C48 C49 C50 C51 0.9(19) . . . . ?
Fe3 C49 C50 C51 -56.9(13) . . . . ?
C48 C49 C50 Fe3 57.8(11) . . . . ?
C52 C51 C50 C49 -3(2) . . . . ?
Fe3 C51 C50 C49 57.1(12) . . . . ?
C52 C51 C50 Fe3 -60.2(11) . . . . ?
C32 C33 C34 C35 4.5(18) . . . . ?
Fe2 C33 C34 C35 60.8(11) . . . . ?
C32 C33 C34 Fe2 -56.3(11) . . . . ?
C2 N2 C3 N3 -2(2) . . . . ?
C2 N2 C3 C48 175.2(14) . . . . ?
C1 N3 C3 N2 0(2) . . . . ?
C1 N3 C3 C48 -177.5(14) . . . . ?
F5 C19 C18 C17 177.3(15) . . . . ?
C14 C19 C18 C17 0(3) . . . . ?
F5 C19 C18 F4 -2(2) . . . . ?
C14 C19 C18 F4 -179.6(14) . . . . ?
C50 C49 C48 C52 1.8(19) . . . . ?
Fe3 C49 C48 C52 62.6(13) . . . . ?
C50 C49 C48 C3 -174.5(15) . . . . ?
Fe3 C49 C48 C3 -113.7(16) . . . . ?
C50 C49 C48 Fe3 -60.8(11) . . . . ?
N2 C3 C48 C52 -170.1(16) . . . . ?
N3 C3 C48 C52 8(2) . . . . ?
N2 C3 C48 C49 5(2) . . . . ?
N3 C3 C48 C49 -176.6(15) . . . . ?
N2 C3 C48 Fe3 -80(2) . . . . ?
N3 C3 C48 Fe3 97.6(17) . . . . ?
C2 N1 C1 N3 -3(2) . . . . ?
C2 N1 C1 C4 174.9(14) . . . . ?
C3 N3 C1 N1 3(2) . . . . ?
C3 N3 C1 C4 -175.0(14) . . . . ?
C5 C4 C1 N1 -165.3(15) . . . . ?
C8 C4 C1 N1 11(3) . . . . ?
Fe1 C4 C1 N1 105.6(18) . . . . ?
C5 C4 C1 N3 13(3) . . . . ?
C8 C4 C1 N3 -171.3(16) . . . . ?
Fe1 C4 C1 N3 -76.6(19) . . . . ?
C36 P2 C31 C32 -39.0(18) . . . . ?
C42 P2 C31 C32 67.3(18) . . . . ?
Au1 P2 C31 C32 -174.6(14) . . . . ?
C36 P2 C31 C35 137.8(14) . . . . ?
C42 P2 C31 C35 -115.9(13) . . . . ?
Au1 P2 C31 C35 2.2(15) . . . . ?
C36 P2 C31 Fe2 53.6(13) . . . . ?
C42 P2 C31 Fe2 159.9(10) . . . . ?
Au1 P2 C31 Fe2 -82.0(11) . . . . ?
N2 C2 C26 C30 3(3) . . . . ?
N1 C2 C26 C30 -179.8(15) . . . . ?
N2 C2 C26 C27 -174.0(15) . . . . ?
N1 C2 C26 C27 4(2) . . . . ?
N2 C2 C26 Fe2 94.7(17) . . . . ?
N1 C2 C26 Fe2 -87.8(18) . . . . ?
C19 C18 C17 C16 4(3) . . . . ?
F4 C18 C17 C16 -176.8(16) . . . . ?
C19 C18 C17 F3 -178.1(14) . . . . ?
F4 C18 C17 F3 1(2) . . . . ?
C49 C48 C52 C51 -4(2) . . . . ?
C3 C48 C52 C51 172.2(16) . . . . ?
Fe3 C48 C52 C51 58.2(12) . . . . ?
C49 C48 C52 Fe3 -62.0(12) . . . . ?
C3 C48 C52 Fe3 114.1(18) . . . . ?
C50 C51 C52 C48 4.2(19) . . . . ?
Fe3 C51 C52 C48 -56.5(12) . . . . ?
C50 C51 C52 Fe3 60.7(12) . . . . ?
C4 C8 C7 C6 5(2) . . . . ?
Fe1 C8 C7 C6 61.6(13) . . . . ?
C4 C8 C7 Fe1 -56.5(12) . . . . ?
C5 C6 C7 C8 -5(2) . . . . ?
Fe1 C6 C7 C8 -62.6(14) . . . . ?
C5 C6 C7 Fe1 57.4(13) . . . . ?
C12 C13 C9 C10 3(2) . . . . ?
Fe1 C13 C9 C10 61.3(12) . . . . ?
C12 C13 C9 P1 -178.8(13) . . . . ?
Fe1 C13 C9 P1 -120.6(15) . . . . ?
C12 C13 C9 Fe1 -58.2(13) . . . . ?
C14 P1 C9 C10 -158.8(15) . . . . ?
C20 P1 C9 C10 93.7(15) . . . . ?
Au1 P1 C9 C10 -29.1(17) . . . . ?
C14 P1 C9 C13 23.3(19) . . . . ?
C20 P1 C9 C13 -84.1(18) . . . . ?
Au1 P1 C9 C13 153.1(14) . . . . ?
C14 P1 C9 Fe1 -69.4(12) . . . . ?
C20 P1 C9 Fe1 -176.9(9) . . . . ?
Au1 P1 C9 Fe1 60.3(12) . . . . ?
F19 C46 C45 F18 -1(3) . . . . ?
C47 C46 C45 F18 -176.9(17) . . . . ?
F19 C46 C45 C44 -176.9(16) . . . . ?
C47 C46 C45 C44 7(3) . . . . ?
F1 C15 C14 C19 -176.9(14) . . . . ?
C16 C15 C14 C19 4(2) . . . . ?
F1 C15 C14 P1 4(2) . . . . ?
C16 C15 C14 P1 -175.1(12) . . . . ?
F5 C19 C14 C15 178.8(13) . . . . ?
C18 C19 C14 C15 -4(2) . . . . ?
F5 C19 C14 P1 -2(2) . . . . ?
C18 C19 C14 P1 175.6(12) . . . . ?
C9 P1 C14 C15 -75.6(14) . . . . ?
C20 P1 C14 C15 39.6(14) . . . . ?
Au1 P1 C14 C15 153.8(11) . . . . ?
C9 P1 C14 C19 104.9(13) . . . . ?
C20 P1 C14 C19 -139.9(12) . . . . ?
Au1 P1 C14 C19 -25.7(13) . . . . ?
F26 C65 C66 F27 5(3) . . . . ?
C64 C65 C66 F27 178.4(18) . . . . ?
F26 C65 C66 C67 -171.1(18) . . . . ?
C64 C65 C66 C67 2(3) . . . . ?
F28 C67 C66 F27 3(3) . . . . ?
C68 C67 C66 F27 -177.3(18) . . . . ?
F28 C67 C66 C65 178.9(18) . . . . ?
C68 C67 C66 C65 -1(3) . . . . ?
F18 C45 C44 F17 6(3) . . . . ?
C46 C45 C44 F17 -178.1(19) . . . . ?
F18 C45 C44 C43 176.8(18) . . . . ?
C46 C45 C44 C43 -8(3) . . . . ?
F16 C43 C44 F17 -8(3) . . . . ?
C42 C43 C44 F17 175.6(18) . . . . ?
F16 C43 C44 C45 -178.8(16) . . . . ?
C42 C43 C44 C45 5(3) . . . . ?
C35 C31 C32 C33 2.2(18) . . . . ?
P2 C31 C32 C33 179.3(13) . . . . ?
Fe2 C31 C32 C33 61.4(11) . . . . ?
C35 C31 C32 Fe2 -59.2(11) . . . . ?
P2 C31 C32 Fe2 117.9(15) . . . . ?
C34 C33 C32 C31 -4.2(18) . . . . ?
Fe2 C33 C32 C31 -60.6(11) . . . . ?
C34 C33 C32 Fe2 56.4(11) . . . . ?
C12 C11 C10 C9 2(2) . . . . ?
Fe1 C11 C10 C9 -57.7(11) . . . . ?
C12 C11 C10 Fe1 59.7(13) . . . . ?
C13 C9 C10 C11 -3.1(19) . . . . ?
P1 C9 C10 C11 178.7(13) . . . . ?
Fe1 C9 C10 C11 57.9(11) . . . . ?
C13 C9 C10 Fe1 -61.0(12) . . . . ?
P1 C9 C10 Fe1 120.8(13) . . . . ?
C33 C34 C35 C31 -3.0(18) . . . . ?
Fe2 C34 C35 C31 58.2(11) . . . . ?
C33 C34 C35 Fe2 -61.3(11) . . . . ?
C32 C31 C35 C34 0.6(19) . . . . ?
P2 C31 C35 C34 -176.9(11) . . . . ?
Fe2 C31 C35 C34 -58.7(12) . . . . ?
C32 C31 C35 Fe2 59.3(11) . . . . ?
P2 C31 C35 Fe2 -118.2(11) . . . . ?
F9 C24 C25 F10 -1(3) . . . . ?
C23 C24 C25 F10 -179.3(16) . . . . ?
F9 C24 C25 C20 -178.6(16) . . . . ?
C23 C24 C25 C20 3(3) . . . . ?
F23 C61 C62 C63 177(2) . . . . ?
C60 C61 C62 C63 2(4) . . . . ?
F23 C61 C62 F24 -8(4) . . . . ?
C60 C61 C62 F24 177(2) . . . . ?
F9 C24 C23 F8 -1(3) . . . . ?
C25 C24 C23 F8 177.8(16) . . . . ?
F9 C24 C23 C22 179.8(17) . . . . ?
C25 C24 C23 C22 -2(3) . . . . ?
C53 C57 C56 C55 2.1(19) . . . . ?
Fe3 C57 C56 C55 -58.6(12) . . . . ?
C53 C57 C56 Fe3 60.7(11) . . . . ?
C54 C55 C56 C57 -3(2) . . . . ?
Fe3 C55 C56 C57 59.7(12) . . . . ?
C54 C55 C56 Fe3 -62.4(14) . . . . ?
C7 C6 C5 C4 3(2) . . . . ?
Fe1 C6 C5 C4 60.1(12) . . . . ?
C7 C6 C5 Fe1 -57.1(12) . . . . ?
C8 C4 C5 C6 0(2) . . . . ?
C1 C4 C5 C6 176.9(16) . . . . ?
Fe1 C4 C5 C6 -61.6(12) . . . . ?
C8 C4 C5 Fe1 61.8(13) . . . . ?
C1 C4 C5 Fe1 -121.5(18) . . . . ?
C18 C17 C16 F2 -179.5(16) . . . . ?
F3 C17 C16 F2 2(3) . . . . ?
C18 C17 C16 C15 -3(3) . . . . ?
F3 C17 C16 C15 178.7(14) . . . . ?
F1 C15 C16 C17 -179.8(16) . . . . ?
C14 C15 C16 C17 -1(3) . . . . ?
F1 C15 C16 F2 -3(2) . . . . ?
C14 C15 C16 F2 175.5(15) . . . . ?
C53 P3 C58 C59 -121.2(16) . . . . ?
C64 P3 C58 C59 136.5(16) . . . . ?
C53 P3 C58 C63 57.0(19) . . . . ?
C64 P3 C58 C63 -45(2) . . . . ?
C61 C62 C63 F25 178(2) . . . . ?
F24 C62 C63 F25 3(3) . . . . ?
C61 C62 C63 C58 -6(4) . . . . ?
F24 C62 C63 C58 179.3(19) . . . . ?
C59 C58 C63 F25 -175.2(17) . . . . ?
P3 C58 C63 F25 6(3) . . . . ?
C59 C58 C63 C62 8(3) . . . . ?
P3 C58 C63 C62 -170.1(17) . . . . ?
C9 C13 C12 C11 -2(2) . . . . ?
Fe1 C13 C12 C11 -58.9(13) . . . . ?
C9 C13 C12 Fe1 57.1(13) . . . . ?
C10 C11 C12 C13 0(2) . . . . ?
Fe1 C11 C12 C13 59.8(13) . . . . ?
C10 C11 C12 Fe1 -59.9(12) . . . . ?
F14 C40 C41 F15 1(2) . . . . ?
C39 C40 C41 F15 179.9(16) . . . . ?
F14 C40 C41 C36 -179.4(14) . . . . ?
C39 C40 C41 C36 0(3) . . . . ?
F6 C21 C22 F7 2(3) . . . . ?
C20 C21 C22 F7 -180.0(16) . . . . ?
F6 C21 C22 C23 -179.0(16) . . . . ?
C20 C21 C22 C23 -1(3) . . . . ?
F8 C23 C22 F7 1(3) . . . . ?
C24 C23 C22 F7 -179.9(17) . . . . ?
F8 C23 C22 C21 -178.8(17) . . . . ?
C24 C23 C22 C21 1(3) . . . . ?
C28 C29 C30 C26 -1(2) . . . . ?
Fe2 C29 C30 C26 -59.7(12) . . . . ?
C28 C29 C30 Fe2 58.7(12) . . . . ?
C27 C26 C30 C29 0.2(19) . . . . ?
C2 C26 C30 C29 -177.0(16) . . . . ?
Fe2 C26 C30 C29 60.0(12) . . . . ?
C27 C26 C30 Fe2 -59.9(11) . . . . ?
C2 C26 C30 Fe2 123.0(18) . . . . ?
C56 C55 C54 C53 2(2) . . . . ?
Fe3 C55 C54 C53 -59.5(14) . . . . ?
C56 C55 C54 Fe3 61.8(13) . . . . ?
C30 C26 C27 C28 0.7(19) . . . . ?
C2 C26 C27 C28 177.9(16) . . . . ?
Fe2 C26 C27 C28 -58.5(12) . . . . ?
C30 C26 C27 Fe2 59.2(11) . . . . ?
C2 C26 C27 Fe2 -123.6(17) . . . . ?
F6 C21 C20 C25 179.8(14) . . . . ?
C22 C21 C20 C25 1(3) . . . . ?
F6 C21 C20 P1 0(2) . . . . ?
C22 C21 C20 P1 -178.3(13) . . . . ?
C24 C25 C20 C21 -3(3) . . . . ?
F10 C25 C20 C21 179.5(14) . . . . ?
C24 C25 C20 P1 177.1(15) . . . . ?
F10 C25 C20 P1 -1(2) . . . . ?
C9 P1 C20 C21 -3.3(18) . . . . ?
C14 P1 C20 C21 -114.1(16) . . . . ?
Au1 P1 C20 C21 125.2(15) . . . . ?
C9 P1 C20 C25 177.0(13) . . . . ?
C14 P1 C20 C25 66.2(14) . . . . ?
Au1 P1 C20 C25 -54.5(14) . . . . ?
C68 C69 C64 C65 0(3) . . . . ?
F30 C69 C64 C65 -177.1(17) . . . . ?
C68 C69 C64 P3 170.0(19) . . . . ?
F30 C69 C64 P3 -7(3) . . . . ?
C66 C65 C64 C69 -1(3) . . . . ?
F26 C65 C64 C69 171.8(17) . . . . ?
C66 C65 C64 P3 -169.8(17) . . . . ?
F26 C65 C64 P3 3(3) . . . . ?
C58 P3 C64 C69 165.6(16) . . . . ?
C53 P3 C64 C69 61.1(17) . . . . ?
C58 P3 C64 C65 -26(2) . . . . ?
C53 P3 C64 C65 -131(2) . . . . ?
C55 C54 C53 C57 -1(2) . . . . ?
Fe3 C54 C53 C57 -59.0(11) . . . . ?
C55 C54 C53 P3 170.7(15) . . . . ?
Fe3 C54 C53 P3 112.6(17) . . . . ?
C55 C54 C53 Fe3 58.1(14) . . . . ?
C56 C57 C53 C54 -0.8(19) . . . . ?
Fe3 C57 C53 C54 59.5(12) . . . . ?
C56 C57 C53 P3 -173.9(12) . . . . ?
Fe3 C57 C53 P3 -113.6(12) . . . . ?
C56 C57 C53 Fe3 -60.3(12) . . . . ?
C58 P3 C53 C54 -30(2) . . . . ?
C64 P3 C53 C54 76(2) . . . . ?
C58 P3 C53 C57 141.1(13) . . . . ?
C64 P3 C53 C57 -113.8(14) . . . . ?
C58 P3 C53 Fe3 60.2(12) . . . . ?
C64 P3 C53 Fe3 165.3(10) . . . . ?
C63 C58 C59 C60 -8(3) . . . . ?
P3 C58 C59 C60 170.5(19) . . . . ?
C63 C58 C59 F21 179.2(18) . . . . ?
P3 C58 C59 F21 -2(3) . . . . ?
F22 C60 C59 C58 -178(2) . . . . ?
C61 C60 C59 C58 5(4) . . . . ?
F22 C60 C59 F21 -5(3) . . . . ?
C61 C60 C59 F21 178(2) . . . . ?
C38 C37 C36 C41 0(3) . . . . ?
F11 C37 C36 C41 178.0(13) . . . . ?
C38 C37 C36 P2 -177.1(14) . . . . ?
F11 C37 C36 P2 1(2) . . . . ?
F15 C41 C36 C37 -179.9(14) . . . . ?
C40 C41 C36 C37 0(2) . . . . ?
F15 C41 C36 P2 -3(2) . . . . ?
C40 C41 C36 P2 177.0(14) . . . . ?
C31 P2 C36 C37 -117.8(15) . . . . ?
C42 P2 C36 C37 129.4(15) . . . . ?
Au1 P2 C36 C37 18.0(16) . . . . ?
C31 P2 C36 C41 66.1(16) . . . . ?
C42 P2 C36 C41 -46.7(16) . . . . ?
Au1 P2 C36 C41 -158.1(12) . . . . ?
C30 C29 C28 C27 2(2) . . . . ?
Fe2 C29 C28 C27 60.5(12) . . . . ?
C30 C29 C28 Fe2 -59.0(12) . . . . ?
C26 C27 C28 C29 -1.4(19) . . . . ?
Fe2 C27 C28 C29 -59.8(12) . . . . ?
C26 C27 C28 Fe2 58.5(11) . . . . ?
C36 C37 C38 F12 175.9(15) . . . . ?
F11 C37 C38 F12 -3(2) . . . . ?
C36 C37 C38 C39 0(3) . . . . ?
F11 C37 C38 C39 -178.0(14) . . . . ?
F13 C39 C38 C37 179.7(16) . . . . ?
C40 C39 C38 C37 0(3) . . . . ?
F13 C39 C38 F12 4(3) . . . . ?
C40 C39 C38 F12 -175.9(16) . . . . ?
F30 C69 C68 F29 -3(3) . . . . ?
C64 C69 C68 F29 -179.9(19) . . . . ?
F30 C69 C68 C67 177.9(18) . . . . ?
C64 C69 C68 C67 1(4) . . . . ?
F28 C67 C68 C69 179.8(19) . . . . ?
C66 C67 C68 C69 0(3) . . . . ?
F28 C67 C68 F29 0(3) . . . . ?
C66 C67 C68 F29 -179.5(16) . . . . ?
O1 S1 C70 F32 -68(2) . . . . ?
O3 S1 C70 F32 52(2) . . . . ?
O2 S1 C70 F32 172.4(17) . . . . ?
O1 S1 C70 F31 57(2) . . . . ?
O3 S1 C70 F31 177.0(19) . . . . ?
O2 S1 C70 F31 -63(2) . . . . ?
O1 S1 C70 F33 170.3(17) . . . . ?
O3 S1 C70 F33 -69.8(19) . . . . ?
O2 S1 C70 F33 50(2) . . . . ?
